data_7224083
loop_
_publ_author_name
'Yan, Dong'
'Hu, Chun-Li'
'Mao, Jiang-Gao'

_publ_section_title
;
 A2SbB3O8(A = Na, K, Rb) and \b-RbSbB2O6: two types of alkali
 boroantimonates with 3D anionic architectures composed of SbO6octahedra
 and borate groups
;
_journal_issue 9
_journal_name_full CrystEngComm
_journal_page_first 1655
_journal_paper_doi 10.1039/C5CE02324F
_journal_volume 18
_journal_year 2016
_chemical_formula_sum 'B3 K2 O8 Sb'
_chemical_formula_weight 360.38
_chemical_name_systematic
; 
 ? 
;
_space_group_IT_number 14
_symmetry_cell_setting monoclinic
_symmetry_space_group_name_Hall '-P 2ybc'
_symmetry_space_group_name_H-M 'P 1 21/c 1'
_atom_sites_solution_hydrogens None
_atom_sites_solution_primary direct
_atom_sites_solution_secondary difmap
_audit_creation_method SHELXL-97
_cell_angle_alpha 90.00
_cell_angle_beta 103.218(7)
_cell_angle_gamma 90.00
_cell_formula_units_Z 4
_cell_length_a 5.9013(7)
_cell_length_b 11.0876(10)
_cell_length_c 10.9497(12)
_cell_measurement_reflns_used 1452
_cell_measurement_temperature 293(2)
_cell_measurement_theta_max 27.5010
_cell_measurement_theta_min 2.0466
_cell_volume 697.47(13)
_computing_cell_refinement 'CrystalClear (Rigaku Inc., 2008)'
_computing_data_collection 'CrystalClear (Rigaku Inc., 2008)'
_computing_data_reduction 'CrystalClear (Rigaku Inc., 2008)'
_computing_publication_material 'SHELXL-97 (Sheldrick, 1997)'
_computing_structure_refinement 'SHELXL-97 (Sheldrick, 2008)'
_computing_structure_solution 'SHELXS-97 (Sheldrick, 2008)'
_diffrn_ambient_temperature 293(2)
_diffrn_measured_fraction_theta_full 0.996
_diffrn_measured_fraction_theta_max 0.996
_diffrn_measurement_device_type 'Saturn724+ (2x2 bin mode)'
_diffrn_measurement_method CCD_Profile_fitting
_diffrn_radiation_monochromator graphite
_diffrn_radiation_source 'fine-focus sealed tube'
_diffrn_radiation_type MoK\a
_diffrn_radiation_wavelength 0.71073
_diffrn_reflns_av_R_equivalents 0.0368
_diffrn_reflns_av_sigmaI/netI 0.0392
_diffrn_reflns_limit_h_max 7
_diffrn_reflns_limit_h_min -7
_diffrn_reflns_limit_k_max 14
_diffrn_reflns_limit_k_min -14
_diffrn_reflns_limit_l_max 12
_diffrn_reflns_limit_l_min -14
_diffrn_reflns_number 5730
_diffrn_reflns_theta_full 27.46
_diffrn_reflns_theta_max 27.46
_diffrn_reflns_theta_min 2.65
_exptl_absorpt_coefficient_mu 5.161
_exptl_absorpt_correction_T_max 1.0000
_exptl_absorpt_correction_T_min 0.6661
_exptl_absorpt_correction_type multi-scan
_exptl_crystal_colour Colorless
_exptl_crystal_density_diffrn 3.432
_exptl_crystal_density_method 'not measured'
_exptl_crystal_description BLOCK
_exptl_crystal_F_000 672
_exptl_crystal_size_max 0.30
_exptl_crystal_size_mid 0.25
_exptl_crystal_size_min 0.12
_refine_diff_density_max 0.671
_refine_diff_density_min -0.932
_refine_diff_density_rms 0.155
_refine_ls_extinction_coef 0.0126(9)
_refine_ls_extinction_expression Fc^*^=kFc[1+0.001xFc^2^\l^3^/sin(2\q)]^-1/4^
_refine_ls_extinction_method SHELXL
_refine_ls_goodness_of_fit_ref 0.944
_refine_ls_hydrogen_treatment None
_refine_ls_matrix_type full
_refine_ls_number_parameters 128
_refine_ls_number_reflns 1593
_refine_ls_number_restraints 0
_refine_ls_restrained_S_all 0.944
_refine_ls_R_factor_all 0.0282
_refine_ls_R_factor_gt 0.0251
_refine_ls_shift/su_max 0.000
_refine_ls_shift/su_mean 0.000
_refine_ls_structure_factor_coef Fsqd
_refine_ls_weighting_details 'calc w=1/[\s^2^(Fo^2^)+(0.0511P)^2^+0.0000P] where P=(Fo^2^+2Fc^2^)/3'
_refine_ls_weighting_scheme calc
_refine_ls_wR_factor_gt 0.0691
_refine_ls_wR_factor_ref 0.0723
_reflns_number_gt 1505
_reflns_number_total 1593
_reflns_threshold_expression >2sigma(I)
_cod_data_source_file c5ce02324f1.cif
_cod_data_source_block 2
_cod_depositor_comments
;
The following automatic conversions were performed:

'_symmetry_cell_setting' value 'Monoclinic' changed to 'monoclinic'
according to
/usr/data/users/saulius/crontab/automatic-downloads/rss-feeds/RSC/lib/dictionaries/cif_core.dic
dictionary named 'cif_core.dic' version 2.4.2 from 2011-04-26.

'_exptl_absorpt_correction_type' value 'Multi-scan' changed to
'multi-scan' according to
/usr/data/users/saulius/crontab/automatic-downloads/rss-feeds/RSC/lib/dictionaries/cif_core.dic
dictionary named 'cif_core.dic' version 2.4.2 from 2011-04-26.

Automatic conversion script
Id: cif_fix_values 4268 2015-11-12 08:31:59Z antanas 

 Adding full bibliography for 7224082--7224085.cif.
;
_cod_original_sg_symbol_H-M P2(1)/c
_cod_database_code 7224083
_database_code_depnum_icsd_archive 'ICSD 430422'

loop_
_symmetry_equiv_pos_as_xyz
'x, y, z'
'-x, y+1/2, -z+1/2'
'-x, -y, -z'
'x, -y-1/2, z-1/2'

loop_
_atom_site_label
_atom_site_type_symbol
_atom_site_fract_x
_atom_site_fract_y
_atom_site_fract_z
_atom_site_U_iso_or_equiv
_atom_site_adp_type
_atom_site_occupancy
_atom_site_symmetry_multiplicity
_atom_site_calc_flag
K1 K 0.70168(14) -0.10276(7) 0.40929(9) 0.0188(2) Uani 1 1 d
K2 K 0.25067(14) 0.10289(7) -0.01838(8) 0.0164(2) Uani 1 1 d
Sb1 Sb -0.13072(4) 0.176489(19) 0.21571(2) 0.00722(13) Uani 1 1 d
B1 B 0.1713(7) -0.0349(3) 0.3024(4) 0.0078(7) Uani 1 1 d
B2 B 0.4012(7) 0.1585(3) 0.2931(5) 0.0101(8) Uani 1 1 d
B3 B 0.7420(7) 0.2636(3) 0.4434(4) 0.0098(8) Uani 1 1 d
O1 O -0.0441(4) 0.0016(2) 0.2400(2) 0.0116(5) Uani 1 1 d
O2 O 0.2269(5) -0.1545(2) 0.3271(3) 0.0167(6) Uani 1 1 d
O3 O 0.3461(4) 0.0453(2) 0.3526(3) 0.0123(5) Uani 1 1 d
O4 O 0.5499(4) 0.1308(2) 0.2072(3) 0.0138(5) Uani 1 1 d
O5 O 0.5122(4) 0.2410(2) 0.3957(3) 0.0116(5) Uani 1 1 d
O6 O 0.1883(4) 0.2160(2) 0.2186(3) 0.0119(5) Uani 1 1 d
O7 O 0.8068(4) 0.3534(2) 0.5328(3) 0.0105(5) Uani 1 1 d
O8 O 0.9187(4) 0.2082(3) 0.3991(3) 0.0147(6) Uani 1 1 d

loop_
_atom_site_aniso_label
_atom_site_aniso_U_11
_atom_site_aniso_U_22
_atom_site_aniso_U_33
_atom_site_aniso_U_23
_atom_site_aniso_U_13
_atom_site_aniso_U_12
K1 0.0176(4) 0.0203(4) 0.0188(5) -0.0029(3) 0.0048(3) 0.0045(3)
K2 0.0165(4) 0.0160(4) 0.0168(5) -0.0020(3) 0.0039(3) -0.0027(3)
Sb1 0.00606(17) 0.00753(18) 0.00817(19) -0.00044(8) 0.00181(11) 0.00026(7)
B1 0.0118(17) 0.0069(18) 0.0068(19) 0.0021(14) 0.0062(14) -0.0026(14)
B2 0.0050(17) 0.0097(16) 0.015(2) 0.0033(16) 0.0017(16) 0.0010(14)
B3 0.0105(18) 0.0119(18) 0.008(2) 0.0010(15) 0.0038(15) 0.0009(14)
O1 0.0109(13) 0.0084(11) 0.0138(15) 0.0001(10) -0.0010(10) 0.0005(9)
O2 0.0155(14) 0.0092(12) 0.0227(18) -0.0019(11) -0.0012(12) -0.0006(10)
O3 0.0131(13) 0.0102(12) 0.0124(14) 0.0022(10) 0.0003(10) 0.0005(9)
O4 0.0072(12) 0.0207(13) 0.0142(15) -0.0051(11) 0.0042(10) -0.0031(10)
O5 0.0102(12) 0.0118(12) 0.0131(14) -0.0032(10) 0.0030(10) 0.0007(9)
O6 0.0062(12) 0.0112(12) 0.0190(15) 0.0040(11) 0.0041(10) -0.0004(9)
O7 0.0119(12) 0.0121(11) 0.0070(13) -0.0012(10) 0.0010(10) -0.0010(10)
O8 0.0089(12) 0.0241(13) 0.0103(15) -0.0056(12) 0.0009(10) 0.0030(11)

loop_
_atom_type_symbol
_atom_type_description
_atom_type_scat_dispersion_real
_atom_type_scat_dispersion_imag
_atom_type_scat_source
B B 0.0013 0.0007 'International Tables Vol C Tables 4.2.6.8 and 6.1.1.4'
O O 0.0106 0.0060 'International Tables Vol C Tables 4.2.6.8 and 6.1.1.4'
K K 0.2009 0.2494 'International Tables Vol C Tables 4.2.6.8 and 6.1.1.4'
Sb Sb -0.5866 1.5461 'International Tables Vol C Tables 4.2.6.8 and 6.1.1.4'

loop_
_geom_angle_atom_site_label_1
_geom_angle_atom_site_label_2
_geom_angle_atom_site_label_3
_geom_angle
_geom_angle_site_symmetry_1
_geom_angle_site_symmetry_3
O6 K1 O3 129.58(9) 2_645 .
O6 K1 O3 140.78(9) 2_645 3_656
O3 K1 O3 80.21(9) . 3_656
O6 K1 O2 91.32(8) 2_645 .
O3 K1 O2 50.56(7) . .
O3 K1 O2 92.31(8) 3_656 .
O6 K1 O1 74.62(8) 2_645 1_655
O3 K1 O1 95.88(8) . 1_655
O3 K1 O1 134.07(8) 3_656 1_655
O2 K1 O1 120.38(9) . 1_655
O6 K1 O8 80.47(8) 2_645 3_756
O3 K1 O8 148.80(9) . 3_756
O3 K1 O8 69.11(8) 3_656 3_756
O2 K1 O8 133.75(9) . 3_756
O1 K1 O8 101.25(8) 1_655 3_756
O6 K1 O5 100.23(8) 2_645 3_656
O3 K1 O5 92.43(7) . 3_656
O3 K1 O5 47.35(7) 3_656 3_656
O2 K1 O5 65.64(8) . 3_656
O1 K1 O5 171.69(7) 1_655 3_656
O8 K1 O5 71.19(7) 3_756 3_656
O6 K1 B1 109.25(10) 2_645 .
O3 K1 B1 25.31(9) . .
O3 K1 B1 89.35(9) 3_656 .
O2 K1 B1 25.73(9) . .
O1 K1 B1 106.40(9) 1_655 .
O8 K1 B1 152.22(10) 3_756 .
O5 K1 B1 81.35(8) 3_656 .
O6 K1 B1 69.94(9) 2_645 1_655
O3 K1 B1 117.40(9) . 1_655
O3 K1 B1 123.54(10) 3_656 1_655
O2 K1 B1 141.73(10) . 1_655
O1 K1 B1 23.91(9) 1_655 1_655
O8 K1 B1 77.35(9) 3_756 1_655
O5 K1 B1 148.27(9) 3_656 1_655
B1 K1 B1 130.30(14) . 1_655
O6 K1 O4 107.37(8) 2_645 .
O3 K1 O4 44.81(7) . .
O3 K1 O4 111.79(7) 3_656 .
O2 K1 O4 81.44(7) . .
O1 K1 O4 51.09(6) 1_655 .
O8 K1 O4 144.49(7) 3_756 .
O5 K1 O4 137.22(6) 3_656 .
B1 K1 O4 59.13(8) . .
B1 K1 O4 73.45(8) 1_655 .
O6 K1 B2 23.96(8) 2_645 2_645
O3 K1 B2 108.50(9) . 2_645
O3 K1 B2 138.62(10) 3_656 2_645
O2 K1 B2 67.43(9) . 2_645
O1 K1 B2 86.29(9) 1_655 2_645
O8 K1 B2 98.53(9) 3_756 2_645
O5 K1 B2 91.36(9) 3_656 2_645
B1 K1 B2 86.01(10) . 2_645
B1 K1 B2 89.18(10) 1_655 2_645
O4 K1 B2 100.78(9) . 2_645
O6 K1 O4 43.61(7) 2_645 2_645
O3 K1 O4 101.34(7) . 2_645
O3 K1 O4 115.00(7) 3_656 2_645
O2 K1 O4 52.10(7) . 2_645
O1 K1 O4 110.65(7) 1_655 2_645
O8 K1 O4 96.77(7) 3_756 2_645
O5 K1 O4 67.78(7) 3_656 2_645
B1 K1 O4 76.09(8) . 2_645
B1 K1 O4 112.89(8) 1_655 2_645
O4 K1 O4 112.89(3) . 2_645
B2 K1 O4 24.64(8) 2_645 2_645
O5 K2 O4 86.43(8) 4_565 .
O5 K2 O1 98.12(8) 4_565 3
O4 K2 O1 158.60(8) . 3
O5 K2 O7 134.92(8) 4_565 2_645
O4 K2 O7 102.16(8) . 2_645
O1 K2 O7 60.10(8) 3 2_645
O5 K2 O7 126.91(8) 4_565 4_465
O4 K2 O7 103.83(8) . 4_465
O1 K2 O7 90.19(8) 3 4_465
O7 K2 O7 94.27(7) 2_645 4_465
O5 K2 O8 79.71(8) 4_565 4_465
O4 K2 O8 117.39(8) . 4_465
O1 K2 O8 84.01(8) 3 4_465
O7 K2 O8 129.90(8) 2_645 4_465
O7 K2 O8 49.02(7) 4_465 4_465
O5 K2 O6 103.54(8) 4_565 .
O4 K2 O6 48.83(7) . .
O1 K2 O6 147.01(8) 3 .
O7 K2 O6 115.43(8) 2_645 .
O7 K2 O6 56.89(7) 4_465 .
O8 K2 O6 75.84(8) 4_465 .
O5 K2 O7 46.31(7) 4_565 4_565
O4 K2 O7 53.18(7) . 4_565
O1 K2 O7 116.67(8) 3 4_565
O7 K2 O7 105.29(6) 2_645 4_565
O7 K2 O7 152.11(10) 4_465 4_565
O8 K2 O7 122.51(8) 4_465 4_565
O6 K2 O7 96.24(7) . 4_565
O5 K2 B3 104.58(9) 4_565 4_465
O4 K2 B3 116.82(10) . 4_465
O1 K2 B3 82.42(9) 3 4_465
O7 K2 B3 110.12(9) 2_645 4_465
O7 K2 B3 24.83(9) 4_465 4_465
O8 K2 B3 24.94(8) 4_465 4_465
O6 K2 B3 68.29(9) . 4_465
O7 K2 B3 144.59(9) 4_565 4_465
O5 K2 B3 22.20(8) 4_565 4_565
O4 K2 B3 70.26(9) . 4_565
O1 K2 B3 107.47(9) 3 4_565
O7 K2 B3 121.77(9) 2_645 4_565
O7 K2 B3 143.95(9) 4_465 4_565
O8 K2 B3 100.68(9) 4_465 4_565
O6 K2 B3 101.81(9) . 4_565
O7 K2 B3 24.15(8) 4_565 4_565
B3 K2 B3 125.03(12) 4_465 4_565
O5 K2 B2 101.58(9) 4_565 .
O4 K2 B2 24.71(8) . .
O1 K2 B2 160.25(9) 3 .
O7 K2 B2 103.81(9) 2_645 .
O7 K2 B2 79.13(9) 4_465 .
O8 K2 B2 100.81(9) 4_465 .
O6 K2 B2 25.90(8) . .
O7 K2 B2 77.05(9) 4_565 .
B3 K2 B2 93.90(10) 4_465 .
B3 K2 B2 90.58(10) 4_565 .
O5 K2 K1 59.73(6) 4_565 2_655
O4 K2 K1 65.99(6) . 2_655
O1 K2 K1 134.03(6) 3 2_655
O7 K2 K1 162.50(7) 2_645 2_655
O7 K2 K1 77.14(6) 4_465 2_655
O8 K2 K1 54.30(6) 4_465 2_655
O6 K2 K1 47.13(5) . 2_655
O7 K2 K1 78.48(5) 4_565 2_655
B3 K2 K1 67.63(7) 4_465 2_655
B3 K2 K1 67.94(7) 4_565 2_655
B2 K2 K1 59.88(7) . 2_655
O6 Sb1 O4 177.26(11) . 1_455
O6 Sb1 O7 90.55(11) . 4_465
O4 Sb1 O7 87.33(11) 1_455 4_465
O6 Sb1 O2 90.86(11) . 2
O4 Sb1 O2 90.75(11) 1_455 2
O7 Sb1 O2 86.69(11) 4_465 2
O6 Sb1 O8 91.51(11) . 1_455
O4 Sb1 O8 90.64(11) 1_455 1_455
O7 Sb1 O8 177.71(9) 4_465 1_455
O2 Sb1 O8 92.28(12) 2 1_455
O6 Sb1 O1 89.95(10) . .
O4 Sb1 O1 88.22(11) 1_455 .
O7 Sb1 O1 87.43(11) 4_465 .
O2 Sb1 O1 174.07(11) 2 .
O8 Sb1 O1 93.58(11) 1_455 .
O6 Sb1 K2 104.60(8) . 3
O4 Sb1 K2 72.67(8) 1_455 3
O7 Sb1 K2 46.51(7) 4_465 3
O2 Sb1 K2 129.66(9) 2 3
O8 Sb1 K2 133.69(8) 1_455 3
O1 Sb1 K2 44.55(8) . 3
O6 Sb1 K2 48.97(8) . .
O4 Sb1 K2 128.45(8) 1_455 .
O7 Sb1 K2 45.23(7) 4_465 .
O2 Sb1 K2 102.80(9) 2 .
O8 Sb1 K2 137.05(7) 1_455 .
O1 Sb1 K2 73.43(8) . .
K2 Sb1 K2 60.35(2) 3 .
O6 Sb1 K1 33.90(8) . 2_655
O4 Sb1 K1 146.52(8) 1_455 2_655
O7 Sb1 K1 75.00(8) 4_465 2_655
O2 Sb1 K1 60.54(8) 2 2_655
O8 Sb1 K1 106.25(8) 1_455 2_655
O1 Sb1 K1 118.47(7) . 2_655
K2 Sb1 K1 111.14(2) 3 2_655
K2 Sb1 K1 52.373(18) . 2_655
O6 Sb1 K1 121.76(8) . 1_455
O4 Sb1 K1 57.74(8) 1_455 1_455
O7 Sb1 K1 113.25(8) 4_465 1_455
O2 Sb1 K1 139.84(9) 2 1_455
O8 Sb1 K1 66.40(8) 1_455 1_455
O1 Sb1 K1 43.01(8) . 1_455
K2 Sb1 K1 68.23(2) 3 1_455
K2 Sb1 K1 116.089(18) . 1_455
K1 Sb1 K1 155.653(11) 2_655 1_455
O6 Sb1 K2 142.67(8) . 1_455
O4 Sb1 K2 35.52(8) 1_455 1_455
O7 Sb1 K2 52.51(7) 4_465 1_455
O2 Sb1 K2 82.67(8) 2 1_455
O8 Sb1 K2 125.33(7) 1_455 1_455
O1 Sb1 K2 93.14(7) . 1_455
K2 Sb1 K2 56.14(2) 3 1_455
K2 Sb1 K2 96.63(2) . 1_455
K1 Sb1 K2 117.38(2) 2_655 1_455
K1 Sb1 K2 83.264(19) 1_455 1_455
O6 Sb1 K2 58.18(8) . 4_566
O4 Sb1 K2 124.48(8) 1_455 4_566
O7 Sb1 K2 140.34(8) 4_465 4_566
O2 Sb1 K2 71.48(8) 2 4_566
O8 Sb1 K2 40.80(8) 1_455 4_566
O1 Sb1 K2 113.81(7) . 4_566
K2 Sb1 K2 155.530(14) 3 4_566
K2 Sb1 K2 106.92(2) . 4_566
K1 Sb1 K2 65.48(2) 2_655 4_566
K1 Sb1 K2 104.45(2) 1_455 4_566
K2 Sb1 K2 148.083(17) 1_455 4_566
O1 B1 O3 122.5(3) . .
O1 B1 O2 122.6(3) . .
O3 B1 O2 114.8(3) . .
O1 B1 K1 170.5(3) . .
O3 B1 K1 54.55(17) . .
O2 B1 K1 61.87(19) . .
O1 B1 K1 59.11(17) . 1_455
O3 B1 K1 127.8(2) . 1_455
O2 B1 K1 83.9(2) . 1_455
K1 B1 K1 130.30(13) . 1_455
O1 B1 K1 108.2(2) . 3_656
O3 B1 K1 50.16(18) . 3_656
O2 B1 K1 104.8(2) . 3_656
K1 B1 K1 77.08(10) . 3_656
K1 B1 K1 78.55(9) 1_455 3_656
O4 B2 O6 107.2(3) . .
O4 B2 O5 113.1(3) . .
O6 B2 O5 109.0(3) . .
O4 B2 O3 109.2(3) . .
O6 B2 O3 111.3(3) . .
O5 B2 O3 107.1(3) . .
O4 B2 K2 50.85(18) . .
O6 B2 K2 61.8(2) . .
O5 B2 K2 147.9(2) . .
O3 B2 K2 104.8(2) . .
O4 B2 K1 77.8(2) . 2_655
O6 B2 K1 45.94(16) . 2_655
O5 B2 K1 89.72(19) . 2_655
O3 B2 K1 156.3(3) . 2_655
K2 B2 K1 61.30(8) . 2_655
O4 B2 K1 74.27(19) . .
O6 B2 K1 149.2(2) . .
O5 B2 K1 97.9(2) . .
O3 B2 K1 43.98(15) . .
K2 B2 K1 102.20(11) . .
K1 B2 K1 151.85(14) 2_655 .
O4 B2 K1 145.1(2) . 3_656
O6 B2 K1 106.5(2) . 3_656
O5 B2 K1 62.90(19) . 3_656
O3 B2 K1 48.75(18) . 3_656
K2 B2 K1 147.70(13) . 3_656
K1 B2 K1 134.20(13) 2_655 3_656
K1 B2 K1 72.28(9) . 3_656
O4 B2 K2 142.2(2) . 4_566
O6 B2 K2 73.07(19) . 4_566
O5 B2 K2 39.92(15) . 4_566
O3 B2 K2 105.3(2) . 4_566
K2 B2 K2 132.25(12) . 4_566
K1 B2 K2 76.78(8) 2_655 4_566
K1 B2 K2 125.13(14) . 4_566
K1 B2 K2 58.46(8) 3_656 4_566
O5 B3 O7 119.5(3) . .
O5 B3 O8 123.1(3) . .
O7 B3 O8 117.1(3) . .
O5 B3 K2 158.9(3) . 4_666
O7 B3 K2 59.37(17) . 4_666
O8 B3 K2 60.50(18) . 4_666
O5 B3 K2 46.95(16) . 4_566
O7 B3 K2 72.73(19) . 4_566
O8 B3 K2 167.0(3) . 4_566
K2 B3 K2 125.03(12) 4_666 4_566
B1 O1 Sb1 122.3(2) . .
B1 O1 K2 119.9(2) . 3
Sb1 O1 K2 104.20(10) . 3
B1 O1 K1 97.0(2) . 1_455
Sb1 O1 K1 108.62(10) . 1_455
K2 O1 K1 102.14(8) 3 1_455
B1 O2 Sb1 145.1(3) . 2_545
B1 O2 K1 92.4(2) . .
Sb1 O2 K1 118.77(11) 2_545 .
B1 O3 B2 126.1(3) . .
B1 O3 K1 100.1(2) . .
B2 O3 K1 112.9(2) . .
B1 O3 K1 107.3(2) . 3_656
B2 O3 K1 107.4(2) . 3_656
K1 O3 K1 99.78(9) . 3_656
B2 O4 Sb1 129.6(2) . 1_655
B2 O4 K2 104.4(2) . .
Sb1 O4 K2 119.96(12) 1_655 .
B2 O4 K1 81.3(2) . .
Sb1 O4 K1 93.43(9) 1_655 .
K2 O4 K1 121.90(9) . .
B2 O4 K1 77.55(19) . 2_655
Sb1 O4 K1 97.28(10) 1_655 2_655
K2 O4 K1 67.73(6) . 2_655
K1 O4 K1 158.53(9) . 2_655
B3 O5 B2 129.4(3) . .
B3 O5 K2 110.9(2) . 4_566
B2 O5 K2 118.9(2) . 4_566
B3 O5 K1 110.6(2) . 3_656
B2 O5 K1 92.1(2) . 3_656
K2 O5 K1 73.51(7) 4_566 3_656
B2 O6 Sb1 128.0(2) . .
B2 O6 K1 110.1(2) . 2_655
Sb1 O6 K1 121.84(11) . 2_655
B2 O6 K2 92.3(2) . .
Sb1 O6 K2 101.84(10) . .
K1 O6 K2 76.23(8) 2_655 .
B3 O7 Sb1 123.4(2) . 4_666
B3 O7 K2 131.5(2) . 2_655
Sb1 O7 K2 102.45(10) 4_666 2_655
B3 O7 K2 95.8(2) . 4_666
Sb1 O7 K2 105.13(10) 4_666 4_666
K2 O7 K2 85.73(7) 2_655 4_666
B3 O7 K2 83.13(19) . 4_566
Sb1 O7 K2 98.45(9) 4_666 4_566
K2 O7 K2 74.71(6) 2_655 4_566
K2 O7 K2 152.11(10) 4_666 4_566
B3 O8 Sb1 118.7(2) . 1_655
B3 O8 K2 94.6(2) . 4_666
Sb1 O8 K2 112.20(12) 1_655 4_666
B3 O8 K1 115.9(2) . 3_756
Sb1 O8 K1 124.15(11) 1_655 3_756
K2 O8 K1 73.23(7) 4_666 3_756

loop_
_geom_bond_atom_site_label_1
_geom_bond_atom_site_label_2
_geom_bond_distance
_geom_bond_site_symmetry_2
K1 O6 2.615(3) 2_645
K1 O3 2.624(2) .
K1 O3 2.760(3) 3_656
K1 O2 2.799(3) .
K1 O1 2.880(3) 1_655
K1 O8 2.939(3) 3_756
K1 O5 3.121(3) 3_656
K1 B1 3.171(4) .
K1 B1 3.332(4) 1_655
K1 O4 3.390(3) .
K1 B2 3.416(4) 2_645
K1 O4 3.420(3) 2_645
K2 O5 2.632(3) 4_565
K2 O4 2.706(3) .
K2 O1 2.714(3) 3
K2 O7 2.787(3) 2_645
K2 O7 2.843(3) 4_465
K2 O8 2.869(3) 4_465
K2 O6 2.979(3) .
K2 O7 3.237(3) 4_565
K2 B3 3.286(4) 4_465
K2 B3 3.366(4) 4_565
K2 B2 3.379(5) .
K2 K1 3.4646(12) 2_655
Sb1 O6 1.926(2) .
Sb1 O4 1.933(2) 1_455
Sb1 O7 1.980(3) 4_465
Sb1 O2 1.983(3) 2
Sb1 O8 1.994(3) 1_455
Sb1 O1 2.007(2) .
Sb1 K2 3.7504(9) 3
Sb1 K1 3.9823(9) 2_655
Sb1 K1 4.0020(10) 1_455
Sb1 K2 4.0353(9) 1_455
Sb1 K2 4.0657(9) 4_566
B1 O1 1.360(5) .
B1 O3 1.377(5) .
B1 O2 1.378(5) .
B1 K1 3.332(4) 1_455
B1 K1 3.432(4) 3_656
B2 O4 1.459(5) .
B2 O6 1.477(5) .
B2 O5 1.480(5) .
B2 O3 1.484(5) .
B2 K1 3.417(4) 2_655
B2 K1 3.503(5) 3_656
B2 K2 3.590(4) 4_566
B3 O5 1.361(4) .
B3 O7 1.387(5) .
B3 O8 1.390(5) .
B3 K2 3.286(4) 4_666
B3 K2 3.366(4) 4_566
O1 K2 2.714(3) 3
O1 K1 2.880(3) 1_455
O2 Sb1 1.983(3) 2_545
O3 K1 2.760(3) 3_656
O4 Sb1 1.933(2) 1_655
O4 K1 3.420(3) 2_655
O5 K2 2.632(3) 4_566
O5 K1 3.121(3) 3_656
O6 K1 2.615(3) 2_655
O7 Sb1 1.980(3) 4_666
O7 K2 2.787(3) 2_655
O7 K2 2.843(3) 4_666
O7 K2 3.237(3) 4_566
O8 Sb1 1.993(3) 1_655
O8 K2 2.869(3) 4_666
O8 K1 2.939(3) 3_756
